data_1543820
loop_
_publ_author_name
'Zhou, Shuguang'
'Wang, Jinhu'
'Zhang, Feifei'
'Song, Chao'
'Zhu, Jin'

_publ_section_title
;
 A Versatile, Traceless C-H Activation-Based Approach for the Synthesis of
 Heterocycles.
;
_journal_issue 10
_journal_name_full 'Organic letters'
_journal_page_first 2427
_journal_page_last 2430
_journal_paper_doi 10.1021/acs.orglett.6b00949
_journal_volume 18
_journal_year 2016
_chemical_formula_sum 'C18 H17 N'
_chemical_formula_weight 247.33
_chemical_name_systematic
; 
 ? 
;
_space_group_IT_number 43
_symmetry_cell_setting orthorhombic
_symmetry_space_group_name_Hall 'F 2 -2d'
_symmetry_space_group_name_H-M 'F d d 2'
_atom_sites_solution_hydrogens geom
_atom_sites_solution_primary direct
_atom_sites_solution_secondary difmap
_audit_creation_method SHELXL-97
_cell_angle_alpha 90.00
_cell_angle_beta 90.00
_cell_angle_gamma 90.00
_cell_formula_units_Z 16
_cell_length_a 30.399(6)
_cell_length_b 12.677(3)
_cell_length_c 14.356(3)
_cell_measurement_reflns_used 25
_cell_measurement_temperature 293(2)
_cell_measurement_theta_max 14
_cell_measurement_theta_min 9
_cell_volume 5532(2)
_computing_structure_refinement 'SHELXL-97 (Sheldrick, 1997)'
_computing_structure_solution 'SHELXS-97 (Sheldrick, 1990)'
_diffrn_ambient_temperature 293(2)
_diffrn_measured_fraction_theta_full 0.999
_diffrn_measured_fraction_theta_max 0.999
_diffrn_measurement_device_type 'Nonius CAD4'
_diffrn_measurement_method \w/2\q
_diffrn_radiation_monochromator graphite
_diffrn_radiation_source 'fine-focus sealed tube'
_diffrn_radiation_type MoK\a
_diffrn_radiation_wavelength 0.71073
_diffrn_reflns_av_R_equivalents 0.0277
_diffrn_reflns_av_sigmaI/netI 0.0291
_diffrn_reflns_limit_h_max 36
_diffrn_reflns_limit_h_min -36
_diffrn_reflns_limit_k_max 0
_diffrn_reflns_limit_k_min -15
_diffrn_reflns_limit_l_max 0
_diffrn_reflns_limit_l_min -17
_diffrn_reflns_number 2637
_diffrn_reflns_theta_full 25.39
_diffrn_reflns_theta_max 25.39
_diffrn_reflns_theta_min 2.25
_diffrn_standards_decay_% 1
_diffrn_standards_interval_count 200
_diffrn_standards_interval_time 2h
_diffrn_standards_number 3
_exptl_absorpt_coefficient_mu 0.069
_exptl_absorpt_correction_T_max 0.9932
_exptl_absorpt_correction_T_min 0.9797
_exptl_absorpt_correction_type psi-scan
_exptl_crystal_density_diffrn 1.188
_exptl_crystal_density_method 'not measured'
_exptl_crystal_description block
_exptl_crystal_F_000 2112
_exptl_crystal_size_max 0.30
_exptl_crystal_size_mid 0.20
_exptl_crystal_size_min 0.10
_refine_diff_density_max 0.102
_refine_diff_density_min -0.102
_refine_diff_density_rms 0.027
_refine_ls_extinction_method none
_refine_ls_goodness_of_fit_ref 1.003
_refine_ls_hydrogen_treatment constr
_refine_ls_matrix_type full
_refine_ls_number_parameters 172
_refine_ls_number_reflns 1333
_refine_ls_number_restraints 1
_refine_ls_restrained_S_all 1.003
_refine_ls_R_factor_all 0.0733
_refine_ls_R_factor_gt 0.0435
_refine_ls_shift/su_max 0.000
_refine_ls_shift/su_mean 0.000
_refine_ls_structure_factor_coef Fsqd
_refine_ls_weighting_details 'calc w=1/[\s^2^(Fo^2^)+(0.0650P)^2^+0.0000P] where P=(Fo^2^+2Fc^2^)/3'
_refine_ls_weighting_scheme calc
_refine_ls_wR_factor_gt 0.1013
_refine_ls_wR_factor_ref 0.1190
_reflns_number_gt 894
_reflns_number_total 1333
_reflns_threshold_expression >2sigma(I)
_cod_data_source_file ol6b00949_si_007.cif
_cod_data_source_block b
_cod_depositor_comments
;
The following automatic conversions were performed:

'_symmetry_cell_setting' value 'Orthorhombic' changed to
'orthorhombic' according to
/usr/data/users/saulius/crontab/automatic-downloads/current/ACS/lib/dictionaries/cif_core.dic
dictionary named 'cif_core.dic' version 2.4.2 from 2011-04-26.

Automatic conversion script
Id: cif_fix_values 4268 2015-11-12 08:31:59Z antanas 
;
_cod_original_cell_volume 5532.3(19)
_cod_original_sg_symbol_H-M Fdd2
_cod_database_code 1543820

loop_
_symmetry_equiv_pos_as_xyz
'x, y, z'
'-x, -y, z'
'x+1/4, -y+1/4, z+1/4'
'-x+1/4, y+1/4, z+1/4'
'x, y+1/2, z+1/2'
'-x, -y+1/2, z+1/2'
'x+1/4, -y+3/4, z+3/4'
'-x+1/4, y+3/4, z+3/4'
'x+1/2, y, z+1/2'
'-x+1/2, -y, z+1/2'
'x+3/4, -y+1/4, z+3/4'
'-x+3/4, y+1/4, z+3/4'
'x+1/2, y+1/2, z'
'-x+1/2, -y+1/2, z'
'x+3/4, -y+3/4, z+1/4'
'-x+3/4, y+3/4, z+1/4'

loop_
_atom_site_label
_atom_site_type_symbol
_atom_site_fract_x
_atom_site_fract_y
_atom_site_fract_z
_atom_site_U_iso_or_equiv
_atom_site_adp_type
_atom_site_occupancy
_atom_site_symmetry_multiplicity
_atom_site_calc_flag
_atom_site_refinement_flags
N N 0.06090(10) 0.1296(3) 0.9782(2) 0.0755(8) Uani 1 1 d .
C1 C 0.06310(11) 0.2150(3) 0.8394(3) 0.0762(10) Uani 1 1 d .
C2 C 0.06025(12) 0.3064(4) 0.7852(4) 0.1045(15) Uani 1 1 d .
H2A H 0.0644 0.3033 0.7211 0.125 Uiso 1 1 calc R
C3 C 0.05138(17) 0.3998(5) 0.8278(7) 0.139(2) Uani 1 1 d .
H3A H 0.0484 0.4601 0.7915 0.167 Uiso 1 1 calc R
C4 C 0.04649(18) 0.4085(5) 0.9251(8) 0.149(3) Uani 1 1 d .
H4A H 0.0411 0.4741 0.9517 0.179 Uiso 1 1 calc R
C5 C 0.04959(16) 0.3210(5) 0.9811(5) 0.1163(18) Uani 1 1 d .
C6 C 0.05774(12) 0.2260(4) 0.9374(3) 0.0825(12) Uani 1 1 d .
C7 C 0.0428(2) 0.3134(7) 1.0859(6) 0.171(3) Uani 1 1 d .
H7A H 0.0697 0.3347 1.1170 0.206 Uiso 1 1 calc R
H7B H 0.0198 0.3622 1.1042 0.206 Uiso 1 1 calc R
C8 C 0.0309(2) 0.2073(6) 1.1172(4) 0.165(3) Uani 1 1 d .
H8A H 0.0357 0.2046 1.1840 0.198 Uiso 1 1 calc R
H8B H -0.0005 0.1990 1.1073 0.198 Uiso 1 1 calc R
C9 C 0.05206(19) 0.1172(5) 1.0774(3) 0.1205(17) Uani 1 1 d .
H9A H 0.0336 0.0558 1.0865 0.145 Uiso 1 1 calc R
H9B H 0.0796 0.1049 1.1097 0.145 Uiso 1 1 calc R
C10 C 0.06745(10) 0.0559(3) 0.9084(3) 0.0673(9) Uani 1 1 d .
C11 C 0.06917(10) 0.1049(3) 0.8228(2) 0.0660(8) Uani 1 1 d .
C12 C 0.07728(13) 0.0566(3) 0.7298(2) 0.0867(11) Uani 1 1 d .
H12A H 0.0801 -0.0184 0.7364 0.130 Uiso 1 1 calc R
H12B H 0.1039 0.0850 0.7039 0.130 Uiso 1 1 calc R
H12C H 0.0531 0.0722 0.6892 0.130 Uiso 1 1 calc R
C13 C 0.07213(10) -0.0579(3) 0.9315(2) 0.0670(9) Uani 1 1 d .
C14 C 0.09980(12) -0.0905(3) 1.0035(2) 0.0821(10) Uani 1 1 d .
H14A H 0.1152 -0.0407 1.0381 0.098 Uiso 1 1 calc R
C15 C 0.10443(14) -0.1959(4) 1.0237(3) 0.1001(13) Uani 1 1 d .
H15A H 0.1231 -0.2168 1.0716 0.120 Uiso 1 1 calc R
C16 C 0.08189(17) -0.2701(4) 0.9739(4) 0.1004(13) Uani 1 1 d .
H16A H 0.0852 -0.3412 0.9882 0.121 Uiso 1 1 calc R
C17 C 0.05444(13) -0.2404(3) 0.9029(3) 0.0877(11) Uani 1 1 d .
H17A H 0.0394 -0.2910 0.8684 0.105 Uiso 1 1 calc R
C18 C 0.04923(11) -0.1348(3) 0.8828(3) 0.0743(9) Uani 1 1 d .
H18A H 0.0300 -0.1147 0.8357 0.089 Uiso 1 1 calc R

loop_
_atom_site_aniso_label
_atom_site_aniso_U_11
_atom_site_aniso_U_22
_atom_site_aniso_U_33
_atom_site_aniso_U_23
_atom_site_aniso_U_13
_atom_site_aniso_U_12
N 0.0729(18) 0.094(2) 0.0592(17) -0.0206(17) -0.0003(13) -0.0079(15)
C1 0.060(2) 0.083(3) 0.086(3) 0.000(2) -0.0013(18) -0.0110(17)
C2 0.070(2) 0.100(3) 0.144(4) 0.023(3) 0.007(3) -0.014(2)
C3 0.090(3) 0.083(4) 0.244(9) 0.003(5) 0.013(4) -0.015(3)
C4 0.096(4) 0.080(4) 0.272(10) -0.062(5) 0.012(5) -0.019(3)
C5 0.093(3) 0.101(4) 0.154(5) -0.063(4) 0.005(3) -0.020(3)
C6 0.061(2) 0.083(3) 0.103(3) -0.022(2) -0.0022(19) -0.0115(18)
C7 0.147(5) 0.190(7) 0.177(7) -0.121(6) 0.026(5) -0.033(5)
C8 0.175(6) 0.239(8) 0.082(3) -0.048(5) 0.009(4) 0.080(6)
C9 0.135(4) 0.164(5) 0.062(3) -0.036(3) 0.014(2) -0.022(3)
C10 0.0585(18) 0.087(2) 0.0566(18) -0.0094(19) -0.0016(14) -0.0015(16)
C11 0.0526(17) 0.081(2) 0.0642(19) -0.0028(19) 0.0042(14) 0.0001(16)
C12 0.088(3) 0.115(3) 0.057(2) -0.008(2) 0.0038(18) 0.006(2)
C13 0.0541(17) 0.087(2) 0.060(2) 0.0034(17) -0.0002(15) 0.0054(17)
C14 0.070(2) 0.112(3) 0.064(2) 0.0018(18) -0.0047(18) 0.002(2)
C15 0.079(3) 0.137(4) 0.084(3) 0.028(3) 0.006(2) 0.026(3)
C16 0.102(3) 0.101(3) 0.098(3) 0.019(3) 0.031(3) 0.021(3)
C17 0.083(3) 0.080(3) 0.100(3) -0.004(2) 0.017(3) -0.0040(18)
C18 0.0627(19) 0.086(2) 0.074(2) -0.009(2) 0.0013(17) 0.0004(18)

loop_
_atom_type_symbol
_atom_type_description
_atom_type_scat_dispersion_real
_atom_type_scat_dispersion_imag
_atom_type_scat_source
C C 0.0033 0.0016 'International Tables Vol C Tables 4.2.6.8 and 6.1.1.4'
H H 0.0000 0.0000 'International Tables Vol C Tables 4.2.6.8 and 6.1.1.4'
N N 0.0061 0.0033 'International Tables Vol C Tables 4.2.6.8 and 6.1.1.4'

loop_
_geom_angle_atom_site_label_1
_geom_angle_atom_site_label_2
_geom_angle_atom_site_label_3
_geom_angle
C6 N C10 107.8(3)
C6 N C9 120.4(4)
C10 N C9 131.3(4)
C2 C1 C6 117.5(4)
C2 C1 C11 136.4(4)
C6 C1 C11 106.0(4)
C3 C2 C1 118.9(6)
C3 C2 H2A 120.5
C1 C2 H2A 120.5
C2 C3 C4 122.3(7)
C2 C3 H3A 118.8
C4 C3 H3A 118.8
C5 C4 C3 120.6(6)
C5 C4 H4A 119.7
C3 C4 H4A 119.7
C4 C5 C6 116.8(6)
C4 C5 C7 128.3(7)
C6 C5 C7 114.8(6)
N C6 C5 126.9(4)
N C6 C1 109.3(4)
C5 C6 C1 123.8(5)
C8 C7 C5 113.3(5)
C8 C7 H7A 108.9
C5 C7 H7A 108.9
C8 C7 H7B 108.9
C5 C7 H7B 108.9
H7A C7 H7B 107.7
C9 C8 C7 119.9(6)
C9 C8 H8A 107.3
C7 C8 H8A 107.3
C9 C8 H8B 107.3
C7 C8 H8B 107.3
H8A C8 H8B 106.9
C8 C9 N 112.8(5)
C8 C9 H9A 109.0
N C9 H9A 109.0
C8 C9 H9B 109.0
N C9 H9B 109.0
H9A C9 H9B 107.8
C11 C10 N 110.3(3)
C11 C10 C13 129.2(3)
N C10 C13 120.5(3)
C10 C11 C1 106.6(3)
C10 C11 C12 128.4(3)
C1 C11 C12 125.0(3)
C11 C12 H12A 109.5
C11 C12 H12B 109.5
H12A C12 H12B 109.5
C11 C12 H12C 109.5
H12A C12 H12C 109.5
H12B C12 H12C 109.5
C18 C13 C14 117.9(3)
C18 C13 C10 121.4(3)
C14 C13 C10 120.7(3)
C15 C14 C13 120.4(4)
C15 C14 H14A 119.8
C13 C14 H14A 119.8
C16 C15 C14 120.5(4)
C16 C15 H15A 119.8
C14 C15 H15A 119.8
C15 C16 C17 120.4(4)
C15 C16 H16A 119.8
C17 C16 H16A 119.8
C16 C17 C18 119.5(4)
C16 C17 H17A 120.3
C18 C17 H17A 120.3
C17 C18 C13 121.3(4)
C17 C18 H18A 119.3
C13 C18 H18A 119.3

loop_
_geom_bond_atom_site_label_1
_geom_bond_atom_site_label_2
_geom_bond_distance
N C6 1.358(5)
N C10 1.385(4)
N C9 1.457(5)
C1 C2 1.399(6)
C1 C6 1.422(5)
C1 C11 1.428(5)
C2 C3 1.360(8)
C2 H2A 0.9300
C3 C4 1.409(9)
C3 H3A 0.9300
C4 C5 1.373(9)
C4 H4A 0.9300
C5 C6 1.380(6)
C5 C7 1.522(10)
C7 C8 1.464(10)
C7 H7A 0.9700
C7 H7B 0.9700
C8 C9 1.430(7)
C8 H8A 0.9700
C8 H8B 0.9700
C9 H9A 0.9700
C9 H9B 0.9700
C10 C11 1.379(5)
C10 C13 1.487(4)
C11 C12 1.489(5)
C12 H12A 0.9600
C12 H12B 0.9600
C12 H12C 0.9600
C13 C18 1.387(5)
C13 C14 1.395(5)
C14 C15 1.374(6)
C14 H14A 0.9300
C15 C16 1.366(6)
C15 H15A 0.9300
C16 C17 1.370(7)
C16 H16A 0.9300
C17 C18 1.378(5)
C17 H17A 0.9300
C18 H18A 0.9300

loop_
_geom_torsion_atom_site_label_1
_geom_torsion_atom_site_label_2
_geom_torsion_atom_site_label_3
_geom_torsion_atom_site_label_4
_geom_torsion
C6 C1 C2 C3 -1.8(6)
C11 C1 C2 C3 175.9(4)
C1 C2 C3 C4 2.3(7)
C2 C3 C4 C5 -1.5(9)
C3 C4 C5 C6 0.2(8)
C3 C4 C5 C7 -176.3(6)
C10 N C6 C5 177.5(4)
C9 N C6 C5 4.9(6)
C10 N C6 C1 -1.0(4)
C9 N C6 C1 -173.6(4)
C4 C5 C6 N -178.1(4)
C7 C5 C6 N -1.1(6)
C4 C5 C6 C1 0.2(6)
C7 C5 C6 C1 177.2(5)
C2 C1 C6 N 179.2(3)
C11 C1 C6 N 0.8(4)
C2 C1 C6 C5 0.6(6)
C11 C1 C6 C5 -177.8(3)
C4 C5 C7 C8 156.3(6)
C6 C5 C7 C8 -20.2(8)
C5 C7 C8 C9 40.8(10)
C7 C8 C9 N -37.0(9)
C6 N C9 C8 13.6(7)
C10 N C9 C8 -157.0(5)
C6 N C10 C11 0.9(4)
C9 N C10 C11 172.4(4)
C6 N C10 C13 -179.9(3)
C9 N C10 C13 -8.4(6)
N C10 C11 C1 -0.4(3)
C13 C10 C11 C1 -179.5(3)
N C10 C11 C12 177.6(4)
C13 C10 C11 C12 -1.6(6)
C2 C1 C11 C10 -178.1(4)
C6 C1 C11 C10 -0.2(4)
C2 C1 C11 C12 3.8(6)
C6 C1 C11 C12 -178.3(3)
C11 C10 C13 C18 -47.9(5)
N C10 C13 C18 133.1(3)
C11 C10 C13 C14 132.3(3)
N C10 C13 C14 -46.7(5)
C18 C13 C14 C15 1.1(5)
C10 C13 C14 C15 -179.1(3)
C13 C14 C15 C16 -0.3(6)
C14 C15 C16 C17 0.2(7)
C15 C16 C17 C18 -0.9(6)
C16 C17 C18 C13 1.8(6)
C14 C13 C18 C17 -1.8(5)
C10 C13 C18 C17 178.4(3)
